data_2004445
loop_
_publ_author_name
'Ianelli, S.'
'Nardelli, M.'
'Belletti, D.'
'Jamart-Gr\'egoire, B.'
'Mercier-Girardot, S.'
'Caub\`ere, P.'

_publ_section_title
;
 Structural Aspects of the Nucleophilic Attack of Ketone Enolate on
 Dehydrodihydropyran
;
_journal_issue 1
_journal_name_full 'Acta Crystallographica Section C'
_journal_page_first 237
_journal_page_last 244
_journal_paper_doi 10.1107/S0108270195010134
_journal_volume 52
_journal_year 1996
_chemical_formula_analytical 'C14 H16 O2'
_chemical_formula_sum 'C14 H16 O2'
_chemical_formula_weight 216.28
_chemical_name_systematic
;
(6SR,7RS,8SR)-7-methyl-8-phenyl-3-oxabicyclo[4.2.0]oct-1-en-8-ol
;
_space_group_IT_number 19
_symmetry_cell_setting orthorhombic
_symmetry_space_group_name_Hall 'P 2ac 2ab'
_symmetry_space_group_name_H-M 'P 21 21 21'
_cell_angle_alpha 90.
_cell_angle_beta 90.
_cell_angle_gamma 90.
_cell_formula_units_Z 4
_cell_length_a 16.305(7)
_cell_length_b 10.366(4)
_cell_length_c 6.900(4)
_cell_measurement_reflns_used 30
_cell_measurement_temperature 293(2)
_cell_measurement_theta_max 40
_cell_measurement_theta_min 23
_cell_volume 1166.2(10)
_computing_cell_refinement 'LQPARM (Nardelli & Mangia, 1984)'
_computing_data_collection 'local programs'
_computing_data_reduction 'local programs'
_computing_molecular_graphics 'ORTEP (Johnson, 1965)'
_computing_publication_material
;
 PARST (Nardelli, 1983a); PARSTCIF (Nardelli, 1991)
;
_computing_structure_refinement 'SHELXL93 (Sheldrick, 1993)'
_computing_structure_solution 'SHELXS86 (Sheldrick, 1990)'
_diffrn_ambient_temperature 293(2)
_diffrn_measurement_device 'Siemens-AED diffractometer'
_diffrn_measurement_method '\q/2\q scan'
_diffrn_radiation_monochromator graphite
_diffrn_radiation_source 'fine-focus sealed tube'
_diffrn_radiation_type 'Cu K\a'
_diffrn_radiation_wavelength 1.5405620
_diffrn_reflns_av_R_equivalents 0.0525
_diffrn_reflns_av_sigmaI/netI 0.0251
_diffrn_reflns_limit_h_max 19
_diffrn_reflns_limit_h_min -19
_diffrn_reflns_limit_k_max 0
_diffrn_reflns_limit_k_min -12
_diffrn_reflns_limit_l_max 0
_diffrn_reflns_limit_l_min -8
_diffrn_reflns_number 2508
_diffrn_reflns_reduction_process
;
Standard Lorentz & polarization correction
;
_diffrn_reflns_theta_max 70.12
_diffrn_reflns_theta_min 5.06
_diffrn_standards_decay_% 'within statistical fluctuation'
_diffrn_standards_interval_count 50
_diffrn_standards_number 1
_exptl_absorpt_coefficient_mu 0.644
_exptl_absorpt_correction_type 'not applied'
_exptl_crystal_colour colourless
_exptl_crystal_density_diffrn 1.232
_exptl_crystal_density_method 'not measured'
_exptl_crystal_description tablets
_exptl_crystal_F_000 464
_exptl_crystal_size_max 0.36
_exptl_crystal_size_mid 0.29
_exptl_crystal_size_min 0.21
_refine_diff_density_max 0.214
_refine_diff_density_min -0.163
_refine_ls_abs_structure_details 'Flack (1983)'
_refine_ls_abs_structure_Flack -0.3(4)
_refine_ls_extinction_coef 0.107(5)
_refine_ls_extinction_method 'SHELXL93 (Sheldrick, 1993)'
_refine_ls_goodness_of_fit_all 1.280
_refine_ls_goodness_of_fit_obs 1.107
_refine_ls_hydrogen_treatment refall
_refine_ls_matrix_type full
_refine_ls_number_constraints 0
_refine_ls_number_parameters 210
_refine_ls_number_reflns 2203
_refine_ls_number_restraints 0
_refine_ls_restrained_S_all 1.369
_refine_ls_restrained_S_obs 1.107
_refine_ls_R_factor_all 0.0640
_refine_ls_R_factor_obs 0.0429
_refine_ls_shift/esd_max 0.000
_refine_ls_shift/esd_mean 0.000
_refine_ls_structure_factor_coef Fsqd
_refine_ls_weighting_scheme
; calc w=1/[\s^2^(F~o~^2^)+(0.0539P)^2^+0.1849P]
  where P=(F~o~^2^+2F~c~^2^)/3
;
_refine_ls_wR_factor_all 0.1340
_refine_ls_wR_factor_obs 0.0975
_reflns_number_observed 1821
_reflns_number_total 2209
_reflns_observed_criterion I>2\s(I)
_cod_data_source_file sz1044.cif
_cod_data_source_block 8
_cod_original_cell_volume 1166.2(9)
_cod_database_code 2004445

loop_
_symmetry_equiv_pos_as_xyz
'x, y, z'
'x+1/2, -y+1/2, -z'
'-x+1/2, -y, z+1/2'
'-x, y+1/2, -z+1/2'

loop_
_atom_site_aniso_label
_atom_site_aniso_U_11
_atom_site_aniso_U_22
_atom_site_aniso_U_33
_atom_site_aniso_U_12
_atom_site_aniso_U_13
_atom_site_aniso_U_23
O1 0.0464(8) 0.0436(8) 0.0791(12) 0.0143(8) 0.0048(8) 0.0008(7)
O2 0.0640(11) 0.0551(10) 0.1060(17) -0.0275(10) 0.0081(10) 0.0131(9)
C1 0.0410(10) 0.0314(9) 0.0595(13) 0.0005(9) 0.0023(9) -0.0001(8)
C2 0.0424(10) 0.0393(10) 0.0611(13) -0.0047(10) -0.0047(9) 0.0022(8)
C3 0.0531(13) 0.0445(11) 0.087(2) -0.0157(12) 0.0014(12) 0.0026(10)
C4 0.0524(14) 0.0683(16) 0.0719(17) -0.0056(14) 0.0035(12) 0.0183(12)
C5 0.0413(11) 0.0569(14) 0.0756(17) -0.0029(13) -0.0012(11) 0.0071(10)
C6 0.0410(10) 0.0382(10) 0.0634(13) 0.0035(10) -0.0007(10) 0.0012(8)
C7 0.0442(10) 0.0340(10) 0.0661(14) -0.0044(10) -0.0028(11) -0.0005(8)
C8 0.0356(9) 0.0390(10) 0.0640(13) 0.0067(10) 0.0011(10) -0.0024(8)
C9 0.0467(12) 0.0421(11) 0.087(2) 0.0071(12) 0.0074(12) 0.0079(10)
C10 0.0495(13) 0.0537(15) 0.114(3) 0.0228(15) 0.0098(16) 0.0116(12)
C11 0.0475(13) 0.0738(19) 0.119(3) 0.0354(19) -0.0045(15) 0.0081(13)
C12 0.0655(17) 0.091(2) 0.084(3) 0.0285(18) -0.0204(16) -0.0095(16)
C13 0.0510(13) 0.0634(15) 0.0663(17) 0.0051(13) -0.0065(12) -0.0014(12)
C14 0.0612(15) 0.0652(16) 0.0611(16) -0.0024(13) -0.0108(12) -0.0052(13)

loop_
_atom_site_label
_atom_site_fract_x
_atom_site_fract_y
_atom_site_fract_z
_atom_site_U_iso_or_equiv
_atom_site_thermal_displace_type
_atom_site_calc_attached_atom
_atom_site_type_symbol
O1 .12000(10) .7085(2) .1529(3) .0564(6) aniso . O
O2 .31180(10) .5375(2) -0.2144(4) .0750(8) aniso . O
C1 .16870(10) .7806(2) .0209(3) .0440(6) aniso . C
C2 .22670(10) .7074(2) -0.1091(4) .0476(6) aniso . C
C3 .2376(2) .5852(2) -0.1503(5) .0617(9) aniso . C
C4 .3746(2) .6342(3) -0.2406(5) .0642(9) aniso . C
C5 .3767(2) .7320(3) -.0774(5) .0579(8) aniso . C
C6 .29520(10) .8034(2) -.0807(4) .0475(7) aniso . C
C7 .24800(10) .8508(2) .1023(4) .0481(7) aniso . C
C8 .11050(10) .8727(2) -.0799(4) .0462(7) aniso . C
C9 .07080(10) .9679(2) .0295(5) .0587(8) aniso . C
C10 .0156(2) 1.0522(3) -.0601(6) .0725(12) aniso . C
C11 .0006(2) 1.0429(3) -0.2547(7) .0802(12) aniso . C
C12 .0396(2) .9510(4) -0.3618(6) .0802(13) aniso . C
C13 .0949(2) .8654(3) -0.2763(4) .0603(9) aniso . C
C14 .2775(2) .7986(3) .2933(4) .0625(9) aniso . C
H1O .1534(19) .651(3) .204(5) .072(9) iso O1 H
H3 .193(2) .511(3) -0.123(5) .082(9) iso C3 H
H41 .425(2) .584(3) -0.242(5) .070(8) iso C4 H
H42 .365(2) .684(4) -0.362(6) .093(11) iso C4 H
H51 .423(2) .786(3) -.094(5) .084(9) iso C5 H
H52 .3823(18) .684(3) .042(5) .073(9) iso C5 H
H6 .2952(15) .874(2) -0.192(4) .055(7) iso C6 H
H7 .2420(14) .950(2) .116(4) .051(7) iso C7 H
H9 .084(2) .977(3) .201(6) .094(11) iso C9 H
H10 -.014(2) 1.123(4) .033(6) .100(11) iso C10 H
H11 -.039(2) 1.101(4) -0.320(6) .107(12) iso C11 H
H12 .030(3) .945(5) -0.487(7) .123(16) iso C12 H
H13 .1272(17) .798(3) -0.351(4) .065(8) iso C13 H
H141 .282(2) .704(3) .289(5) .087(10) iso C14 H
H142 .329(2) .834(3) .330(5) .076(9) iso C14 H
H143 .239(2) .815(4) .404(7) .106(12) iso C14 H

loop_
_atom_type_symbol
_atom_type_description
_atom_type_scat_dispersion_real
_atom_type_scat_dispersion_imag
_atom_type_scat_source
O Oxygen 0.0492 0.0322 'IntTabC, 4.2.6.8, 6.1.1.4'
C Carbon 0.0181 0.0091 'IntTabC, 4.2.6.8, 6.1.1.4'
H Hydrogen 0.0000 0.0000 'IntTabC, 4.2.6.8, 6.1.1.4'

loop_
_geom_angle_atom_site_label_1
_geom_angle_atom_site_label_2
_geom_angle_atom_site_label_3
_geom_angle
_geom_angle_publ_flag
O1 C1 C2 117.8(2) no
O1 C1 C7 118.0(2) no
O1 C1 C8 106.0(2) no
C2 C1 C7 86.0(2) no
C2 C1 C8 115.9(2) no
C8 C1 C7 112.6(2) no
C1 C2 C6 93.2(2) no
C3 C2 C1 134.5(2) no
C3 C2 C6 124.4(2) no
C2 C3 O2 122.3(2) no
O2 C4 C5 112.8(2) no
C4 C5 C6 107.1(2) no
C2 C6 C5 109.2(2) no
C2 C6 C7 86.9(2) no
C5 C6 C7 125.0(2) no
C6 C7 C1 88.4(2) no
C14 C7 C1 114.0(2) no
C14 C7 C6 116.0(2) no
C9 C8 C1 119.1(2) no
C13 C8 C1 122.1(2) no
C13 C8 C9 118.8(2) no
C10 C9 C8 120.0(3) no
C11 C10 C9 120.3(3) no
C12 C11 C10 119.9(3) no
C11 C12 C13 121.1(4) no
C8 C13 C12 119.9(3) no

loop_
_geom_bond_atom_site_label_1
_geom_bond_atom_site_label_2
_geom_bond_distance
_geom_bond_publ_flag
O1 C1 1.421(3) no
O2 C3 1.380(3) no
O2 C4 1.443(4) no
C1 C2 1.508(3) no
C1 C7 1.586(3) no
C1 C8 1.515(3) no
C2 C3 1.311(3) no
C2 C6 1.509(3) no
C4 C5 1.516(4) no
C5 C6 1.521(3) no
C6 C7 1.559(3) no
C7 C14 1.504(4) no
C8 C9 1.401(3) no
C8 C13 1.381(4) no
C9 C10 1.399(4) no
C10 C11 1.368(6) no
C11 C12 1.363(6) no
C12 C13 1.396(4) no

loop_
_geom_contact_atom_site_label_1
_geom_contact_atom_site_label_2
_geom_contact_distance
O1 C2 2.509(3)
O1 C7 2.580(3)
O1 C9 2.932(3)
O1 C14 2.900(4)
O2 C6 2.919(3)
C1 C3 2.601(3)
C1 C9 2.514(3)
C1 C13 2.534(4)
C1 C14 2.592(4)
C2 C4 2.686(4)
C2 C8 2.562(3)
C2 C13 2.937(4)
C3 C5 2.778(4)
C5 C7 2.732(4)
C6 C14 2.598(4)
C7 C8 2.579(3)
C8 C11 2.789(4)
C9 C12 2.753(6)
C10 C13 2.766(4)

loop_
_geom_torsion_atom_site_label_1
_geom_torsion_atom_site_label_2
_geom_torsion_atom_site_label_3
_geom_torsion_atom_site_label_4
_geom_torsion
_geom_torsion_publ_flag
C3 O2 C4 C5 42.6(3) ?
C4 O2 C3 C2 -2.7(4) ?
O1 C1 C2 C3 10.3(4) no
O1 C1 C2 C6 -137.6(2) ?
C7 C1 C2 C3 130.1(3) ?
C7 C1 C2 C6 -17.8(2) ?
C8 C1 C2 C3 -116.8(3) no
C8 C1 C2 C6 95.3(2) ?
O1 C1 C7 C6 136.8(2) ?
O1 C1 C7 C14 19.0(3) no
C2 C1 C7 C6 17.2(2) ?
C2 C1 C7 C14 -100.6(2) no
C8 C1 C7 C6 -99.2(2) ?
C8 C1 C7 C14 143.0(2) no
O1 C1 C8 C9 64.1(3) ?
O1 C1 C8 C13 -115.5(2) no
C2 C1 C8 C9 -163.1(2) no
C2 C1 C8 C13 17.3(3) ?
C7 C1 C8 C9 -66.3(3) no
C7 C1 C8 C13 114.1(2) no
C1 C2 C3 O2 -154.9(3) ?
C6 C2 C3 O2 -14.9(4) ?
C1 C2 C6 C5 144.2(2) ?
C1 C2 C6 C7 18.1(2) ?
C3 C2 C6 C5 -8.4(3) ?
C3 C2 C6 C7 -134.5(3) no
O2 C4 C5 C6 -63.4(3) ?
C4 C5 C6 C2 43.8(3) ?
C4 C5 C6 C7 143.9(2) ?
C2 C6 C7 C1 -17.2(2) ?
C2 C6 C7 C14 98.8(2) no
C5 C6 C7 C1 -128.5(2) ?
C5 C6 C7 C14 -12.6(3) no
C1 C8 C9 C10 -178.7(2) ?
C13 C8 C9 C10 0.9(4) ?
C1 C8 C13 C12 178.8(3) ?
C9 C8 C13 C12 -0.8(4) ?
C8 C9 C10 C11 -0.6(4) ?
C9 C10 C11 C12 0.1(5) ?
C10 C11 C12 C13 0.1(6) ?
C11 C12 C13 C8 0.3(5) ?
